data_2222938
loop_
_publ_author_name
'Wang, Zhao-Yang'
'Zhang, Pei-Pei'
'Yang, Guang'
'Ng, Seik Weng'

_publ_section_title
;
 Bis[5-(2-naphthyl)-1<i>H</i>-pyrazole-\k<i>N</i>^2^]silver(I) nitrate
;
_journal_coeditor_code XU2561
_journal_issue 8
_journal_name_full 'Acta Crystallographica Section E'
_journal_page_first m980
_journal_paper_doi 10.1107/S1600536809028645
_journal_volume 65
_journal_year 2009
_chemical_formula_iupac '[Ag (C13 H10 N2)2] N O3'
_chemical_formula_moiety 'C26 H20 Ag N4 +, N O3 -'
_chemical_formula_sum 'C26 H20 Ag N5 O3'
_chemical_formula_weight 558.34
_chemical_name_systematic
;
Bis[5-(2-naphthyl)-1<i>H</i>-pyrazole-\k<i>N</i>^2^]silver(I) nitrate
;
_space_group_IT_number 5
_symmetry_cell_setting monoclinic
_symmetry_space_group_name_Hall 'C 2y'
_symmetry_space_group_name_H-M 'C 1 2 1'
_atom_sites_solution_hydrogens geom
_atom_sites_solution_primary direct
_atom_sites_solution_secondary difmap
_audit_creation_method SHELXL-97
_cell_angle_alpha 90.00
_cell_angle_beta 113.43(2)
_cell_angle_gamma 90.00
_cell_formula_units_Z 2
_cell_length_a 13.911(6)
_cell_length_b 7.3400(10)
_cell_length_c 12.669(5)
_cell_measurement_reflns_used 2056
_cell_measurement_temperature 291(2)
_cell_measurement_theta_max 27.52
_cell_measurement_theta_min 1.75
_cell_volume 1186.9(7)
_computing_cell_refinement 'RAPID-AUTO (Rigaku, 1998)'
_computing_data_collection 'RAPID-AUTO (Rigaku, 1998)'
_computing_data_reduction 'CrystalStructure (Rigaku/MSC, 2002)'
_computing_molecular_graphics 'X-SEED (Barbour, 2001)'
_computing_publication_material 'publCIF (Westrip, 2009)'
_computing_structure_refinement 'SHELXL97 (Sheldrick, 2008)'
_computing_structure_solution 'SHELXS97 (Sheldrick, 2008)'
_diffrn_ambient_temperature 291(2)
_diffrn_measured_fraction_theta_full 0.944
_diffrn_measured_fraction_theta_max 0.944
_diffrn_measurement_device_type 'Rigaku R-AXIS RAPID IP'
_diffrn_measurement_method \w
_diffrn_radiation_monochromator graphite
_diffrn_radiation_source 'fine-focus sealed tube'
_diffrn_radiation_type MoK\a
_diffrn_radiation_wavelength 0.71073
_diffrn_reflns_av_R_equivalents 0.0606
_diffrn_reflns_av_sigmaI/netI 0.0481
_diffrn_reflns_limit_h_max 8
_diffrn_reflns_limit_h_min -17
_diffrn_reflns_limit_k_max 7
_diffrn_reflns_limit_k_min -9
_diffrn_reflns_limit_l_max 16
_diffrn_reflns_limit_l_min -14
_diffrn_reflns_number 2268
_diffrn_reflns_theta_full 27.52
_diffrn_reflns_theta_max 27.52
_diffrn_reflns_theta_min 1.75
_diffrn_standards_decay_% 0
_diffrn_standards_interval_count 0
_diffrn_standards_interval_time 0
_diffrn_standards_number 0
_exptl_absorpt_coefficient_mu 0.888
_exptl_absorpt_correction_T_max 0.8710
_exptl_absorpt_correction_T_min 0.8425
_exptl_absorpt_correction_type multi-scan
_exptl_absorpt_process_details '(ABSCOR; Higashi, 1995)'
_exptl_crystal_colour Colorless
_exptl_crystal_density_diffrn 1.562
_exptl_crystal_density_method 'not measured'
_exptl_crystal_description Block
_exptl_crystal_F_000 564
_exptl_crystal_size_max 0.20
_exptl_crystal_size_mid 0.18
_exptl_crystal_size_min 0.16
_refine_diff_density_max 0.361
_refine_diff_density_min -0.481
_refine_ls_abs_structure_details 'Flack (1983), 353 Friedel pairs'
_refine_ls_abs_structure_Flack 0.33(8)
_refine_ls_extinction_coef 0.010(2)
_refine_ls_extinction_expression Fc^*^=kFc[1+0.001xFc^2^\l^3^/sin(2\q)]^-1/4^
_refine_ls_extinction_method 'SHELXL97 (Sheldrick, 2008)'
_refine_ls_goodness_of_fit_ref 1.094
_refine_ls_hydrogen_treatment constr
_refine_ls_matrix_type full
_refine_ls_number_parameters 179
_refine_ls_number_reflns 2056
_refine_ls_number_restraints 32
_refine_ls_restrained_S_all 1.092
_refine_ls_R_factor_all 0.0717
_refine_ls_R_factor_gt 0.0610
_refine_ls_shift/su_max 0.001
_refine_ls_shift/su_mean 0.001
_refine_ls_structure_factor_coef Fsqd
_refine_ls_weighting_details 'calc w=1/[\s^2^(Fo^2^)+(0.1009P)^2^+2.0218P] where P=(Fo^2^+2Fc^2^)/3'
_refine_ls_weighting_scheme calc
_refine_ls_wR_factor_gt 0.1594
_refine_ls_wR_factor_ref 0.1738
_reflns_number_gt 1752
_reflns_number_total 2056
_reflns_threshold_expression I>2\s(I)
_cod_data_source_file xu2561.cif
_cod_data_source_block I
_cod_depositor_comments
;
The following automatic conversions were performed:
'_symmetry_cell_setting' value 'Monoclinic' changed to 'monoclinic'
according to '/home/saulius/struct/CIF-dictionaries/cif_core.dic'
dictionary named 'cif_core.dic' version 2.4.1 from
2010-06-29.

'_exptl_absorpt_correction_type' value 'Multi-scan' changed
to 'multi-scan' according to
'/home/saulius/struct/CIF-dictionaries/cif_core.dic' dictionary named
'cif_core.dic' version 2.4.1 from 2010-06-29.

Automatic conversion script
Id: cif_fix_enum 1527 2010-12-29 10:47:43Z saulius 

The following automatic conversions were performed:

'_symmetry_cell_setting' value 'Monoclinic' changed to 'monoclinic'
according to /home/saulius/struct/CIF-dictionaries/cif_core.dic
dictionary named 'cif_core.dic' version 2.4.1 from
2010-06-29.

'_exptl_absorpt_correction_type' value 'Multi-scan'
changed to 'multi-scan' according to
/home/saulius/struct/CIF-dictionaries/cif_core.dic dictionary named
'cif_core.dic' version 2.4.1 from 2010-06-29.

Automatic conversion script
Id: cif_fix_values 1715 2011-07-08 13:25:40Z adriana 
;
_cod_original_sg_symbol_H-M 'C 2'
_cod_database_code 2222938
_cod_database_fobs_code 2222938

loop_
_symmetry_equiv_pos_as_xyz
'x, y, z'
'-x, y, -z'
'x+1/2, y+1/2, z'
'-x+1/2, y+1/2, -z'

loop_
_atom_site_type_symbol
_atom_site_label
_atom_site_fract_x
_atom_site_fract_y
_atom_site_fract_z
_atom_site_U_iso_or_equiv
_atom_site_adp_type
_atom_site_calc_flag
_atom_site_refinement_flags
_atom_site_occupancy
_atom_site_disorder_assembly
_atom_site_disorder_group
Ag Ag1 0.5000 0.5000(2) 0.5000 0.0696(4) Uani d S 1 . .
O O1 0.5305(13) 0.8398(18) 0.4537(12) 0.079(4) Uani d PDU 0.50 A -1
O O2 0.4805(13) 1.1184(16) 0.4497(12) 0.078(4) Uani d PDU 0.50 A -1
O O3 0.4805(13) 0.9378(17) 0.5844(11) 0.079(4) Uani d PDU 0.50 A -1
N N1 0.6133(6) 0.4563(10) 0.4293(6) 0.060(2) Uani d . 1 A .
N N2 0.6235(6) 0.2913(10) 0.3832(6) 0.0565(16) Uani d . 1 . .
H H2 0.5892 0.1907 0.3868 0.068 Uiso calc R 1 A .
N N3 0.4971(9) 0.9654(11) 0.4961(9) 0.062(3) Uani d PDU 0.50 A -1
C C1 0.6779(7) 0.5684(15) 0.4085(8) 0.068(2) Uani d . 1 . .
H H1 0.6879 0.6898 0.4312 0.082 Uiso calc R 1 A .
C C2 0.7299(7) 0.479(3) 0.3471(7) 0.068(3) Uani d . 1 A .
H H2A 0.7788 0.5297 0.3225 0.082 Uiso calc R 1 . .
C C3 0.6928(7) 0.3009(12) 0.3311(7) 0.0546(18) Uani d . 1 A .
C C4 0.7151(6) 0.1443(12) 0.2722(7) 0.0537(18) Uani d . 1 . .
C C5 0.6475(6) -0.008(3) 0.2316(6) 0.0616(18) Uani d . 1 A .
H H5 0.5874 -0.0157 0.2467 0.074 Uiso calc R 1 . .
C C6 0.6685(8) -0.1416(16) 0.1720(8) 0.070(2) Uani d . 1 . .
H H6 0.6211 -0.2367 0.1431 0.084 Uiso calc R 1 A .
C C7 0.7620(8) -0.1405(17) 0.1522(8) 0.067(2) Uani d . 1 A .
C C8 0.7883(9) -0.282(2) 0.0913(9) 0.080(3) Uani d . 1 . .
H H8 0.7440 -0.3821 0.0639 0.096 Uiso calc R 1 A .
C C9 0.8788(10) -0.271(2) 0.0733(9) 0.096(4) Uani d . 1 A .
H H9 0.8948 -0.3637 0.0328 0.115 Uiso calc R 1 . .
C C10 0.9456(8) -0.130(3) 0.1125(10) 0.094(4) Uani d . 1 . .
H H10 1.0069 -0.1275 0.0997 0.113 Uiso calc R 1 A .
C C11 0.9243(6) 0.009(4) 0.1703(6) 0.082(3) Uani d . 1 A .
H H11 0.9719 0.1039 0.1966 0.098 Uiso calc R 1 . .
C C12 0.8311(6) 0.014(3) 0.1924(6) 0.060(2) Uani d . 1 . .
C C13 0.8064(6) 0.1497(16) 0.2520(8) 0.063(2) Uani d . 1 A .
H H13 0.8519 0.2479 0.2795 0.075 Uiso calc R 1 . .

loop_
_atom_site_aniso_label
_atom_site_aniso_U_11
_atom_site_aniso_U_22
_atom_site_aniso_U_33
_atom_site_aniso_U_12
_atom_site_aniso_U_13
_atom_site_aniso_U_23
Ag1 0.0884(6) 0.0661(6) 0.0753(6) 0.000 0.0547(5) 0.000
O1 0.077(7) 0.070(8) 0.097(8) 0.012(6) 0.043(6) -0.013(7)
O2 0.089(8) 0.058(7) 0.093(8) 0.009(6) 0.043(7) 0.006(6)
O3 0.085(7) 0.088(9) 0.076(7) 0.007(6) 0.045(6) 0.005(6)
N1 0.076(4) 0.052(6) 0.062(4) 0.002(3) 0.039(3) -0.003(3)
N2 0.072(4) 0.050(4) 0.056(4) -0.001(3) 0.034(4) -0.004(3)
N3 0.054(4) 0.071(9) 0.067(5) 0.001(10) 0.029(4) -0.005(10)
C1 0.071(5) 0.074(6) 0.060(5) -0.009(4) 0.027(4) -0.003(4)
C2 0.068(4) 0.072(9) 0.068(4) -0.003(6) 0.033(3) 0.001(6)
C3 0.060(4) 0.057(4) 0.054(4) 0.001(3) 0.029(4) 0.004(3)
C4 0.055(4) 0.053(4) 0.058(5) 0.005(3) 0.028(4) 0.009(4)
C5 0.071(4) 0.060(5) 0.067(4) 0.008(7) 0.041(3) 0.006(8)
C6 0.075(5) 0.074(6) 0.064(6) -0.004(5) 0.031(5) 0.002(5)
C7 0.077(5) 0.085(7) 0.048(5) 0.008(5) 0.034(4) 0.004(4)
C8 0.090(6) 0.089(8) 0.068(5) 0.011(6) 0.037(5) -0.017(6)
C9 0.108(9) 0.124(11) 0.065(6) 0.030(8) 0.043(6) -0.015(7)
C10 0.053(5) 0.160(14) 0.066(6) 0.022(6) 0.019(5) -0.023(7)
C11 0.053(4) 0.141(10) 0.055(4) 0.004(10) 0.024(3) -0.018(11)
C12 0.056(3) 0.081(7) 0.044(3) 0.002(7) 0.021(3) 0.003(7)
C13 0.051(4) 0.091(7) 0.056(5) -0.001(4) 0.032(4) -0.004(4)

loop_
_atom_type_symbol
_atom_type_description
_atom_type_scat_dispersion_real
_atom_type_scat_dispersion_imag
_atom_type_scat_source
C C 0.0033 0.0016 'International Tables Vol C Tables 4.2.6.8 and 6.1.1.4'
H H 0.0000 0.0000 'International Tables Vol C Tables 4.2.6.8 and 6.1.1.4'
N N 0.0061 0.0033 'International Tables Vol C Tables 4.2.6.8 and 6.1.1.4'
O O 0.0106 0.0060 'International Tables Vol C Tables 4.2.6.8 and 6.1.1.4'
Ag Ag -0.8971 1.1015 'International Tables Vol C Tables 4.2.6.8 and 6.1.1.4'

loop_
_geom_angle_atom_site_label_1
_geom_angle_atom_site_label_2
_geom_angle_atom_site_label_3
_geom_angle_site_symmetry_1
_geom_angle_site_symmetry_3
_geom_angle
_geom_angle_publ_flag
N1 Ag1 N1 2_656 . 162.6(4) ?
N1 Ag1 O1 2_656 . 116.7(4) ?
N1 Ag1 O1 . . 80.6(4) ?
N1 Ag1 O2 2_656 1_545 85.7(4) ?
N1 Ag1 O2 . 1_545 77.2(4) ?
O1 Ag1 O2 . 1_545 152.4(5) ?
N3 O1 Ag1 . . 119.0(7) ?
C1 N1 N2 . . 105.7(7) ?
C1 N1 Ag1 . . 131.9(7) ?
N2 N1 Ag1 . . 122.0(5) ?
C3 N2 N1 . . 111.7(7) ?
C3 N2 H2 . . 124.1 ?
N1 N2 H2 . . 124.1 ?
O2 N3 O1 . . 119.7(7) ?
O2 N3 O3 . . 120.3(7) ?
O1 N3 O3 . . 120.0(7) ?
N1 C1 C2 . . 111.1(12) ?
N1 C1 H1 . . 124.5 ?
C2 C1 H1 . . 124.5 ?
C3 C2 C1 . . 105.8(9) ?
C3 C2 H2A . . 127.1 ?
C1 C2 H2A . . 127.1 ?
C2 C3 N2 . . 105.6(7) ?
C2 C3 C4 . . 132.0(7) ?
N2 C3 C4 . . 122.4(8) ?
C13 C4 C5 . . 118.4(8) ?
C13 C4 C3 . . 117.6(8) ?
C5 C4 C3 . . 123.9(8) ?
C6 C5 C4 . . 121.3(7) ?
C6 C5 H5 . . 119.4 ?
C4 C5 H5 . . 119.4 ?
C5 C6 C7 . . 121.2(10) ?
C5 C6 H6 . . 119.4 ?
C7 C6 H6 . . 119.4 ?
C6 C7 C8 . . 122.8(11) ?
C6 C7 C12 . . 118.1(10) ?
C8 C7 C12 . . 119.1(9) ?
C9 C8 C7 . . 119.8(12) ?
C9 C8 H8 . . 120.1 ?
C7 C8 H8 . . 120.1 ?
C10 C9 C8 . . 122.0(11) ?
C10 C9 H9 . . 119.0 ?
C8 C9 H9 . . 119.0 ?
C11 C10 C9 . . 120.7(11) ?
C11 C10 H10 . . 119.6 ?
C9 C10 H10 . . 119.6 ?
C10 C11 C12 . . 122(2) ?
C10 C11 H11 . . 118.8 ?
C12 C11 H11 . . 118.8 ?
C13 C12 C11 . . 124.7(18) ?
C13 C12 C7 . . 119.2(7) ?
C11 C12 C7 . . 116.1(17) ?
C12 C13 C4 . . 121.7(10) ?
C12 C13 H13 . . 119.2 ?
C4 C13 H13 . . 119.2 ?

loop_
_geom_bond_atom_site_label_1
_geom_bond_atom_site_label_2
_geom_bond_site_symmetry_2
_geom_bond_distance
_geom_bond_publ_flag
Ag1 N1 2_656 2.124(7) ?
Ag1 N1 . 2.124(7) ?
Ag1 O1 . 2.634(15) ?
Ag1 O2 1_545 2.861(13) ?
O1 N3 . 1.246(10) ?
O2 N3 . 1.245(10) ?
O3 N3 . 1.246(10) ?
N1 C1 . 1.319(12) ?
N1 N2 . 1.375(10) ?
N2 C3 . 1.370(11) ?
N2 H2 . 0.8900 ?
C1 C2 . 1.416(16) ?
C1 H1 . 0.9300 ?
C2 C3 . 1.39(2) ?
C2 H2A . 0.9300 ?
C3 C4 . 1.469(12) ?
C4 C13 . 1.393(11) ?
C4 C5 . 1.42(2) ?
C5 C6 . 1.34(2) ?
C5 H5 . 0.9300 ?
C6 C7 . 1.419(13) ?
C6 H6 . 0.9300 ?
C7 C8 . 1.427(15) ?
C7 C12 . 1.44(2) ?
C8 C9 . 1.369(17) ?
C8 H8 . 0.9300 ?
C9 C10 . 1.35(2) ?
C9 H9 . 0.9300 ?
C10 C11 . 1.35(3) ?
C10 H10 . 0.9300 ?
C11 C12 . 1.432(10) ?
C11 H11 . 0.9300 ?
C12 C13 . 1.38(2) ?
C13 H13 . 0.9300 ?

loop_
_geom_hbond_atom_site_label_D
_geom_hbond_atom_site_label_H
_geom_hbond_atom_site_label_A
_geom_hbond_site_symmetry_A
_geom_hbond_distance_DH
_geom_hbond_distance_HA
_geom_hbond_distance_DA
_geom_hbond_angle_DHA
_geom_hbond_publ_flag
N2 H2 O2 1_545 0.89 2.04 2.76(2) 137 no
N2 H2 O3 2_646 0.89 2.19 3.08(2) 173 no

loop_
_geom_torsion_atom_site_label_1
_geom_torsion_atom_site_label_2
_geom_torsion_atom_site_label_3
_geom_torsion_atom_site_label_4
_geom_torsion_site_symmetry_1
_geom_torsion_site_symmetry_2
_geom_torsion_site_symmetry_3
_geom_torsion_site_symmetry_4
_geom_torsion
_geom_torsion_publ_flag
N1 Ag1 O1 N3 2_656 . . . 15.5(10) ?
N1 Ag1 O1 N3 . . . . -166.2(9) ?
O2 Ag1 O1 N3 1_545 . . . 157.0(11) ?
N1 Ag1 N1 C1 2_656 . . . -170.0(8) ?
O1 Ag1 N1 C1 . . . . 15.2(9) ?
O2 Ag1 N1 C1 1_545 . . . 178.7(9) ?
N1 Ag1 N1 N2 2_656 . . . 17.3(6) ?
O1 Ag1 N1 N2 . . . . -157.4(8) ?
O2 Ag1 N1 N2 1_545 . . . 6.0(6) ?
C1 N1 N2 C3 . . . . -1.4(10) ?
Ag1 N1 N2 C3 . . . . 173.0(5) ?
Ag1 O1 N3 O2 . . . . -157.6(9) ?
Ag1 O1 N3 O3 . . . . 22.4(10) ?
N2 N1 C1 C2 . . . . 0.9(10) ?
Ag1 N1 C1 C2 . . . . -172.6(6) ?
N1 C1 C2 C3 . . . . -0.2(11) ?
C1 C2 C3 N2 . . . . -0.7(10) ?
C1 C2 C3 C4 . . . . 178.6(9) ?
N1 N2 C3 C2 . . . . 1.3(10) ?
N1 N2 C3 C4 . . . . -178.1(8) ?
C2 C3 C4 C13 . . . . 19.2(15) ?
N2 C3 C4 C13 . . . . -161.6(8) ?
C2 C3 C4 C5 . . . . -158.6(11) ?
N2 C3 C4 C5 . . . . 20.6(14) ?
C13 C4 C5 C6 . . . . -2.1(16) ?
C3 C4 C5 C6 . . . . 175.7(10) ?
C4 C5 C6 C7 . . . . 3.3(17) ?
C5 C6 C7 C8 . . . . 178.5(11) ?
C5 C6 C7 C12 . . . . -3.4(15) ?
C6 C7 C8 C9 . . . . 178.8(10) ?
C12 C7 C8 C9 . . . . 0.8(16) ?
C7 C8 C9 C10 . . . . 0.7(19) ?
C8 C9 C10 C11 . . . . -1(2) ?
C9 C10 C11 C12 . . . . 0(2) ?
C10 C11 C12 C13 . . . . 179.1(13) ?
C10 C11 C12 C7 . . . . 2(2) ?
C6 C7 C12 C13 . . . . 2.5(16) ?
C8 C7 C12 C13 . . . . -179.5(11) ?
C6 C7 C12 C11 . . . . -179.9(11) ?
C8 C7 C12 C11 . . . . -1.8(16) ?
C11 C12 C13 C4 . . . . -178.8(12) ?
C7 C12 C13 C4 . . . . -1.4(17) ?
C5 C4 C13 C12 . . . . 1.2(15) ?
C3 C4 C13 C12 . . . . -176.7(10) ?
